data_7012831
loop_
_publ_author_name
'Price, Daniel J.'
'Powell, Annie K.'
'Wood, Paul T.'

_publ_section_title
;
 A new series of layered transition metal oxalates: hydrothermal
 synthesis, structural and magnetic studies
;
_journal_issue 12
_journal_name_full 'Dalton Transactions'
_journal_page_first 2478
_journal_paper_doi 10.1039/b301658g
_journal_year 2003
_chemical_compound_source 'hydrothermal synthesis'
_chemical_formula_moiety 'C12 H16, Ba4, Cl4 Fe4 O32'
_chemical_formula_structural 'Ba2 Fe2 Cl2 (C2O4)3 (H2O)4'
_chemical_formula_sum 'C12 H16 Ba4 Cl4 Fe4 O32'
_chemical_formula_weight 1586.82
_chemical_melting_point ?
_chemical_name_common 'Dibarium bischlorotrisoxalatodiiron(ii) tetrahydrate''
_chemical_name_systematic
; 
Dibarium bischlorotrisoxalatodiiron(II) tetrahydrate' 
;
_space_group_IT_number 15
_symmetry_cell_setting monoclinic
_symmetry_space_group_name_Hall '-C 2yc'
_symmetry_space_group_name_H-M 'C 1 2/c 1'
_atom_sites_solution_hydrogens difmap
_atom_sites_solution_primary direct
_atom_sites_solution_secondary difmap
_cell_angle_alpha 90.00
_cell_angle_beta 99.90(3)
_cell_angle_gamma 90.00
_cell_formula_units_Z 2
_cell_length_a 22.798(5)
_cell_length_b 8.297(2)
_cell_length_c 9.849(2)
_cell_measurement_reflns_used 102
_cell_measurement_temperature 293(2)
_cell_measurement_theta_max 24.01
_cell_measurement_theta_min 2.04
_cell_volume 1835.2(7)
_computing_cell_refinement ' DENZO and SCALEPACK from the HKL programe suite'
_computing_data_collection 'msc RaxisII control software'
_computing_data_reduction SHELX97-SHELXPRO
_computing_molecular_graphics SHELXTL+XP
_computing_publication_material SHELXTL+XCIF
_computing_structure_refinement 'SHELXL-93 (Sheldrick, 1993)'
_computing_structure_solution 'SHELXS-86 (Sheldrick, 1990)'
_diffrn_ambient_temperature 293(2)
_diffrn_measurement_device_type 'Rigaku R-axis IIc'
_diffrn_measurement_method 'image plate oscillation photographs'
_diffrn_radiation_monochromator graphite
_diffrn_radiation_source 'rotating anode'
_diffrn_radiation_type MoK\a
_diffrn_radiation_wavelength 0.71073
_diffrn_reflns_av_R_equivalents 0.0280
_diffrn_reflns_av_sigmaI/netI 0.0318
_diffrn_reflns_limit_h_max 26
_diffrn_reflns_limit_h_min 0
_diffrn_reflns_limit_k_max 9
_diffrn_reflns_limit_k_min -9
_diffrn_reflns_limit_l_max 11
_diffrn_reflns_limit_l_min -11
_diffrn_reflns_number 2724
_diffrn_reflns_theta_max 24.69
_diffrn_reflns_theta_min 1.81
_diffrn_standards_number 0
_exptl_absorpt_coefficient_mu 6.153
_exptl_absorpt_correction_type none
_exptl_crystal_colour orange
_exptl_crystal_density_diffrn 2.871
_exptl_crystal_density_meas ?
_exptl_crystal_description 'diamond shaped plate'
_exptl_crystal_F_000 1480
_exptl_crystal_size_max 0.20
_exptl_crystal_size_mid 0.14
_exptl_crystal_size_min 0.04
_refine_diff_density_max 0.702
_refine_diff_density_min -1.039
_refine_diff_density_rms 0.125
_refine_ls_extinction_coef 0.0017(2)
_refine_ls_extinction_expression Fc^*^=kFc[1+0.001xFc^2^\l^3^/sin(2\q)]^-1/4^
_refine_ls_extinction_method SHELXL
_refine_ls_goodness_of_fit_all 1.071
_refine_ls_goodness_of_fit_ref 1.075
_refine_ls_hydrogen_treatment refall
_refine_ls_matrix_type full
_refine_ls_number_parameters 150
_refine_ls_number_reflns 1480
_refine_ls_number_restraints 0
_refine_ls_restrained_S_all 1.797
_refine_ls_restrained_S_obs 1.075
_refine_ls_R_factor_all 0.0236
_refine_ls_R_factor_gt 0.0191
_refine_ls_shift/su_max -0.001
_refine_ls_shift/su_mean 0.000
_refine_ls_structure_factor_coef Fsqd
_refine_ls_weighting_details 'w=1/[\s^2^(Fo^2^)+(0.0281P)^2^+2.8513P] where P=(Fo^2^+2Fc^2^)/3'
_refine_ls_weighting_scheme calc
_refine_ls_wR_factor_all 0.0839
_refine_ls_wR_factor_ref 0.0495
_reflns_number_gt 1447
_reflns_number_total 1481
_reflns_threshold_expression >2sigma(I)
_cod_data_source_file b301658g.txt
_cod_data_source_block 2
_cod_depositor_comments
;
The following automatic conversions were performed:

'_chemical_melting_point' value 'n/a' was changed to '?' - the value
is undefined or not given.

Automatic conversion script
Id: cif_fix_values 1569 2011-02-09 13:29:24Z adriana 

The following automatic conversions were performed:

'_refine_ls_weighting_scheme' value 'calc
w=1/[\s^2^(Fo^2^)+(0.0281P)^2^+2.8513P] where P=(Fo^2^+2Fc^2^)/3' was
changed to 'calc'. New tag '_refine_ls_weighting_details' was
created. The value of the new tag was set to
'w=1/[\s^2^(Fo^2^)+(0.0281P)^2^+2.8513P] where P=(Fo^2^+2Fc^2^)/3'.

Automatic conversion script
Id: cif_fix_values 3143 2015-03-26 13:38:13Z robertas 
;
_cod_original_cell_volume 1835.3(6)
_cod_original_sg_symbol_H-M C2/c
_cod_database_code 7012831

loop_
_symmetry_equiv_pos_as_xyz
'x, y, z'
'-x, y, -z+1/2'
'x+1/2, y+1/2, z'
'-x+1/2, y+1/2, -z+1/2'
'-x, -y, -z'
'x, -y, z-1/2'
'-x+1/2, -y+1/2, -z'
'x+1/2, -y+1/2, z-1/2'

loop_
_atom_site_aniso_label
_atom_site_aniso_U_11
_atom_site_aniso_U_22
_atom_site_aniso_U_33
_atom_site_aniso_U_23
_atom_site_aniso_U_13
_atom_site_aniso_U_12
Ba1 0.0174(2) 0.0104(2) 0.0153(2) -0.00058(5) 0.00462(9) -0.00050(5)
Fe1 0.0187(2) 0.0115(2) 0.0126(2) 0.0000(2) 0.0032(2) 0.0015(2)
Cl1 0.0195(4) 0.0213(4) 0.0214(4) -0.0010(3) 0.0031(3) -0.0015(3)
O1 0.0379(12) 0.0120(9) 0.0180(12) 0.0027(8) 0.0070(9) -0.0009(9)
O2 0.0463(13) 0.0138(10) 0.0180(11) -0.0041(9) 0.0065(10) -0.0050(9)
O3 0.0300(10) 0.0134(9) 0.0118(10) 0.0019(8) 0.0056(8) 0.0006(8)
O4 0.0272(10) 0.0110(9) 0.0151(11) -0.0016(8) 0.0034(8) 0.0035(8)
O5 0.0169(10) 0.0283(11) 0.0209(11) 0.0069(9) 0.0056(8) 0.0031(9)
O6 0.0206(10) 0.0333(12) 0.0270(12) 0.0161(10) 0.0066(9) 0.0078(10)
C1 0.0207(15) 0.0112(14) 0.018(2) 0.0011(11) 0.0077(13) -0.0005(10)
C2 0.0139(12) 0.0115(13) 0.0170(14) 0.0008(12) 0.0026(10) 0.0002(10)
C3 0.0163(14) 0.0166(13) 0.015(2) -0.0015(12) 0.0040(12) -0.0013(11)
O7 0.026(2) 0.016(2) 0.026(2) 0.000 0.0066(14) 0.000
O8 0.0216(15) 0.0146(15) 0.038(2) 0.000 0.0003(14) 0.000
O9 0.033(4) 0.074(14) 0.019(9) -0.017(6) 0.001(6) 0.006(7)
O10 0.033(4) 0.074(14) 0.019(9) -0.017(6) 0.001(6) 0.006(7)

loop_
_atom_site_label
_atom_site_type_symbol
_atom_site_fract_x
_atom_site_fract_y
_atom_site_fract_z
_atom_site_U_iso_or_equiv
_atom_site_thermal_displace_type
_atom_site_occupancy
_atom_site_calc_flag
_atom_site_refinement_flags
_atom_site_disorder_group
Ba1 Ba 0.104812(7) 0.18354(2) 0.74825(2) 0.01415(12) Uani 1 d . .
Fe1 Fe 0.13355(2) 0.35300(5) 0.38590(4) 0.01419(14) Uani 1 d . .
Cl1 Cl 0.03551(3) 0.29385(9) 0.44854(8) 0.0208(2) Uani 1 d . .
O1 O 0.12617(11) 0.1548(2) 0.2486(2) 0.0224(5) Uani 1 d . .
O2 O 0.10552(10) 0.0927(2) 0.0244(2) 0.0259(5) Uani 1 d . .
O3 O 0.12846(9) 0.4118(2) -0.0323(2) 0.0182(4) Uani 1 d . .
O4 O 0.12015(8) 0.4719(2) 0.1864(2) 0.0178(4) Uani 1 d . .
O5 O 0.18288(8) 0.2325(3) 0.5617(2) 0.0217(4) Uani 1 d . .
O6 O 0.27204(9) 0.1193(3) 0.6386(2) 0.0267(5) Uani 1 d . .
C1 C 0.11708(13) 0.1910(3) 0.1204(3) 0.0160(6) Uani 1 d . .
C2 C 0.12202(11) 0.3750(3) 0.0885(3) 0.0141(5) Uani 1 d . .
C3 C 0.23716(13) 0.2069(3) 0.5584(3) 0.0160(6) Uani 1 d . .
O7 O 0.0000 0.3816(4) 0.7500 0.0226(7) Uani 1 d S .
H7 H 0.0062(20) 0.4431(56) 0.8119(44) 0.051(13) Uiso 1 d . .
O8 O 0.0000 0.0033(4) 0.7500 0.0254(7) Uani 1 d S .
H8 H -0.0124(18) -0.0575(53) 0.6790(42) 0.043(12) Uiso 1 d . .
O9 O 0.2222(17) 0.1198(43) 0.8711(32) 0.043(4) Uani 0.53 d P 1
O10 O 0.2255(20) 0.1536(51) 0.8949(38) 0.043(4) Uani 0.47 d P 1
H9A H 0.2442(36) 0.1041(99) 0.9583(99) 0.142(32) Uiso 1 d . .
H9B H 0.2419(35) 0.1287(98) 0.8299(82) 0.114(30) Uiso 1 d . .

loop_
_atom_type_symbol
_atom_type_description
_atom_type_scat_dispersion_real
_atom_type_scat_dispersion_imag
_atom_type_scat_source
C C 0.0033 0.0016 'International Tables Vol C Tables 4.2.6.8 and 6.1.1.4'
O O 0.0106 0.0060 'International Tables Vol C Tables 4.2.6.8 and 6.1.1.4'
Fe Fe 0.3463 0.8444 'International Tables Vol C Tables 4.2.6.8 and 6.1.1.4'
Ba Ba -0.3244 2.2819 'International Tables Vol C Tables 4.2.6.8 and 6.1.1.4'
Cl Cl 0.1484 0.1585 'International Tables Vol C Tables 4.2.6.8 and 6.1.1.4'
H H 0.0000 0.0000 'International Tables Vol C Tables 4.2.6.8 and 6.1.1.4'

loop_
_geom_angle_atom_site_label_1
_geom_angle_atom_site_label_2
_geom_angle_atom_site_label_3
_geom_angle
_geom_angle_site_symmetry_1
_geom_angle_site_symmetry_3
_geom_angle_publ_flag
O9 Ba1 O5 69.0(8) . . ?
O9 Ba1 O2 71.6(8) . 1_556 ?
O5 Ba1 O2 140.64(6) . 1_556 ?
O9 Ba1 O8 130.3(9) . . ?
O5 Ba1 O8 135.70(5) . . ?
O2 Ba1 O8 73.55(5) 1_556 . ?
O9 Ba1 O1 70.2(7) . 6_556 ?
O5 Ba1 O1 90.91(6) . 6_556 ?
O2 Ba1 O1 76.29(6) 1_556 6_556 ?
O8 Ba1 O1 67.82(7) . 6_556 ?
O9 Ba1 O3 75.8(4) . 1_556 ?
O5 Ba1 O3 110.00(6) . 1_556 ?
O2 Ba1 O3 58.54(6) 1_556 1_556 ?
O8 Ba1 O3 113.40(5) . 1_556 ?
O1 Ba1 O3 130.01(6) 6_556 1_556 ?
O9 Ba1 O10 7.1(10) . . ?
O5 Ba1 O10 71.5(9) . . ?
O2 Ba1 O10 69.4(9) 1_556 . ?
O8 Ba1 O10 133.3(10) . . ?
O1 Ba1 O10 76.5(8) 6_556 . ?
O3 Ba1 O10 68.8(6) 1_556 . ?
O9 Ba1 O7 146.5(4) . . ?
O5 Ba1 O7 122.60(6) . . ?
O2 Ba1 O7 90.80(5) 1_556 . ?
O8 Ba1 O7 66.50(8) . . ?
O1 Ba1 O7 134.31(7) 6_556 . ?
O3 Ba1 O7 70.64(5) 1_556 . ?
O10 Ba1 O7 139.4(6) . . ?
O9 Ba1 O4 97.7(8) . 6_566 ?
O5 Ba1 O4 67.24(6) . 6_566 ?
O2 Ba1 O4 118.43(6) 1_556 6_566 ?
O8 Ba1 O4 130.10(6) . 6_566 ?
O1 Ba1 O4 157.94(6) 6_556 6_566 ?
O3 Ba1 O4 60.06(5) 1_556 6_566 ?
O10 Ba1 O4 92.9(9) . 6_566 ?
O7 Ba1 O4 65.19(6) . 6_566 ?
O9 Ba1 O2 92.6(4) . 6_556 ?
O5 Ba1 O2 64.54(6) . 6_556 ?
O2 Ba1 O2 118.42(3) 1_556 6_556 ?
O8 Ba1 O2 74.20(6) . 6_556 ?
O1 Ba1 O2 43.10(6) 6_556 6_556 ?
O3 Ba1 O2 168.42(6) 1_556 6_556 ?
O10 Ba1 O2 99.6(6) . 6_556 ?
O7 Ba1 O2 120.94(6) . 6_556 ?
O4 Ba1 O2 122.60(5) 6_566 6_556 ?
O9 Ba1 Cl1 137.0(8) . . ?
O5 Ba1 Cl1 68.00(5) . . ?
O2 Ba1 Cl1 151.36(5) 1_556 . ?
O8 Ba1 Cl1 82.77(3) . . ?
O1 Ba1 Cl1 109.67(5) 6_556 . ?
O3 Ba1 Cl1 120.18(4) 1_556 . ?
O10 Ba1 Cl1 139.0(9) . . ?
O7 Ba1 Cl1 64.62(2) . . ?
O4 Ba1 Cl1 66.07(4) 6_566 . ?
O2 Ba1 Cl1 68.35(4) 6_556 . ?
O9 Ba1 C1 81.5(5) . 6_556 ?
O5 Ba1 C1 77.66(7) . 6_556 ?
O2 Ba1 C1 97.26(7) 1_556 6_556 ?
O8 Ba1 C1 68.88(7) . 6_556 ?
O1 Ba1 C1 21.59(7) 6_556 6_556 ?
O3 Ba1 C1 150.98(7) 1_556 6_556 ?
O10 Ba1 C1 88.5(7) . 6_556 ?
O7 Ba1 C1 130.03(7) . 6_556 ?
O4 Ba1 C1 142.31(6) 6_566 6_556 ?
O2 Ba1 C1 21.54(7) 6_556 6_556 ?
Cl1 Ba1 C1 88.79(6) . 6_556 ?
O1 Fe1 O3 162.39(8) . 6_566 ?
O1 Fe1 O5 97.29(9) . . ?
O3 Fe1 O5 100.24(8) 6_566 . ?
O1 Fe1 O4 77.98(7) . . ?
O3 Fe1 O4 85.24(8) 6_566 . ?
O5 Fe1 O4 156.22(7) . . ?
O1 Fe1 O6 89.01(9) . 7_556 ?
O3 Fe1 O6 93.64(8) 6_566 7_556 ?
O5 Fe1 O6 75.64(8) . 7_556 ?
O4 Fe1 O6 80.95(8) . 7_556 ?
O1 Fe1 Cl1 91.68(7) . . ?
O3 Fe1 Cl1 88.69(6) 6_566 . ?
O5 Fe1 Cl1 94.43(6) . . ?
O4 Fe1 Cl1 108.89(6) . . ?
O6 Fe1 Cl1 170.05(6) 7_556 . ?
Fe1 Cl1 Ba1 87.89(3) . . ?
C1 O1 Fe1 115.4(2) . . ?
C1 O1 Ba1 103.4(2) . 6 ?
Fe1 O1 Ba1 139.53(9) . 6 ?
C1 O2 Ba1 121.6(2) . 1_554 ?
C1 O2 Ba1 88.3(2) . 6 ?
Ba1 O2 Ba1 149.43(7) 1_554 6 ?
C2 O3 Fe1 127.1(2) . 6_565 ?
C2 O3 Ba1 121.1(2) . 1_554 ?
Fe1 O3 Ba1 109.79(8) 6_565 1_554 ?
C2 O4 Fe1 112.5(2) . . ?
C2 O4 Ba1 142.6(2) . 6_565 ?
Fe1 O4 Ba1 104.83(7) . 6_565 ?
C3 O5 Fe1 116.0(2) . . ?
C3 O5 Ba1 136.9(2) . . ?
Fe1 O5 Ba1 107.07(7) . . ?
C3 O6 Fe1 113.2(2) . 7_556 ?
O2 C1 O1 125.0(2) . . ?
O2 C1 C2 120.0(3) . . ?
O1 C1 C2 114.9(2) . . ?
O2 C1 Ba1 70.12(15) . 6 ?
O1 C1 Ba1 55.00(13) . 6 ?
C2 C1 Ba1 169.5(2) . 6 ?
O4 C2 O3 126.3(2) . . ?
O4 C2 C1 117.1(2) . . ?
O3 C2 C1 116.7(2) . . ?
O6 C3 O5 126.9(3) . . ?
O6 C3 C3 117.1(3) . 7_556 ?
O5 C3 C3 116.0(3) . 7_556 ?
Ba1 O7 Ba1 111.03(10) . 2_556 ?
Ba1 O8 Ba1 115.98(11) . 2_556 ?

loop_
_geom_bond_atom_site_label_1
_geom_bond_atom_site_label_2
_geom_bond_distance
_geom_bond_site_symmetry_2
_geom_bond_publ_flag
Ba1 O9 2.79(4) . ?
Ba1 O5 2.799(2) . ?
Ba1 O2 2.819(2) 1_556 ?
Ba1 O8 2.822(2) . ?
Ba1 O1 2.849(2) 6_556 ?
Ba1 O3 2.854(2) 1_556 ?
Ba1 O10 2.89(4) . ?
Ba1 O7 2.903(2) . ?
Ba1 O4 2.956(2) 6_566 ?
Ba1 O2 3.183(2) 6_556 ?
Ba1 Cl1 3.2317(12) . ?
Ba1 C1 3.383(3) 6_556 ?
Fe1 O1 2.118(2) . ?
Fe1 O3 2.122(2) 6_566 ?
Fe1 O5 2.143(2) . ?
Fe1 O4 2.173(2) . ?
Fe1 O6 2.219(2) 7_556 ?
Fe1 Cl1 2.4679(9) . ?
O1 C1 1.280(4) . ?
O1 Ba1 2.849(2) 6 ?
O2 C1 1.242(4) . ?
O2 Ba1 2.819(2) 1_554 ?
O2 Ba1 3.183(2) 6 ?
O3 C2 1.262(3) . ?
O3 Fe1 2.122(2) 6_565 ?
O3 Ba1 2.854(2) 1_554 ?
O4 C2 1.262(3) . ?
O4 Ba1 2.956(2) 6_565 ?
O5 C3 1.262(4) . ?
O6 C3 1.252(4) . ?
O6 Fe1 2.219(2) 7_556 ?
C1 C2 1.566(3) . ?
C1 Ba1 3.383(3) 6 ?
C3 C3 1.552(6) 7_556 ?
O7 Ba1 2.903(2) 2_556 ?
O8 Ba1 2.822(2) 2_556 ?
